data_7029585
loop_
_publ_author_name
'Vuong, Khuong Q.'
'Wong, Chin M.'
'Bhadbhade, Mohan'
'Messerle, Barbara A.'

_publ_section_title
;
 Bi- and tri-metallic Rh and Ir complexes containing click derived bis-
 and tris-(pyrazolyl-1,2,3-triazolyl) N-N' donor ligands and their
 application as catalysts for the dihydroalkoxylation of alkynes.
;
_journal_issue 20
_journal_name_full 'Dalton transactions (Cambridge, England : 2003)'
_journal_page_first 7540
_journal_page_last 7553
_journal_paper_doi 10.1039/c3dt53295j
_journal_volume 43
_journal_year 2014
_chemical_formula_sum 'C88 H44 B2 F48 N10 O4 Rh2'
_chemical_formula_weight 2444.77
_chemical_name_systematic
; 
 ? 
;
_space_group_IT_number 2
_symmetry_cell_setting triclinic
_symmetry_space_group_name_Hall '-P 1'
_symmetry_space_group_name_H-M 'P -1'
_atom_sites_solution_hydrogens geom
_atom_sites_solution_primary direct
_atom_sites_solution_secondary difmap
_audit_creation_method SHELXL-97
_cell_angle_alpha 69.18(3)
_cell_angle_beta 73.80(3)
_cell_angle_gamma 64.55(3)
_cell_formula_units_Z 1
_cell_length_a 13.054(3)
_cell_length_b 13.837(3)
_cell_length_c 15.174(3)
_cell_measurement_reflns_used 9980
_cell_measurement_temperature 100(2)
_cell_measurement_theta_max 22.5
_cell_measurement_theta_min 2.5
_cell_volume 2287.2(11)
_computing_cell_refinement 'XDS (Kabsch, 1993)'
_computing_data_collection 'BLU-ICE (McPhillips et al, 2002)'
_computing_data_reduction 'XDS (Kabsch, 1993)'
_computing_molecular_graphics
;ORTEP-3 (Farrugia, 1997)
WINGX-32 (Farrugia, 1999) 
;
_computing_structure_refinement 'SHELXL-97 (Sheldrick, 2008)'
_computing_structure_solution 'SHELXS-97 (Sheldrick, 2008)'
_diffrn_ambient_temperature 100(2)
_diffrn_detector_area_resol_mean 'ADSC Q210'
_diffrn_measured_fraction_theta_full 0.926
_diffrn_measured_fraction_theta_max 0.926
_diffrn_measurement_device_type '3-BM1 Australian Synchrotron'
_diffrn_measurement_method '\f scans'
_diffrn_radiation_monochromator Si<111>
_diffrn_radiation_source 'Synchrotron BM'
_diffrn_radiation_type Synchrotron
_diffrn_radiation_wavelength 0.71073
_diffrn_reflns_av_R_equivalents 0.0216
_diffrn_reflns_av_sigmaI/netI 0.0186
_diffrn_reflns_limit_h_max 15
_diffrn_reflns_limit_h_min -15
_diffrn_reflns_limit_k_max 16
_diffrn_reflns_limit_k_min -16
_diffrn_reflns_limit_l_max 18
_diffrn_reflns_limit_l_min -18
_diffrn_reflns_number 28387
_diffrn_reflns_theta_full 25.00
_diffrn_reflns_theta_max 25.00
_diffrn_reflns_theta_min 1.75
_diffrn_standards_decay_% 0
_diffrn_standards_interval_count 0
_diffrn_standards_interval_time 0
_diffrn_standards_number 0
_exptl_absorpt_coefficient_mu 0.517
_exptl_absorpt_correction_type none
_exptl_crystal_colour Yellow
_exptl_crystal_density_diffrn 1.775
_exptl_crystal_density_method 'not measured'
_exptl_crystal_description 'Thin plates'
_exptl_crystal_F_000 1206
_exptl_crystal_size_max 0.03
_exptl_crystal_size_mid 0.02
_exptl_crystal_size_min 0.02
_refine_diff_density_max 0.761
_refine_diff_density_min -0.889
_refine_diff_density_rms 0.065
_refine_ls_extinction_method none
_refine_ls_goodness_of_fit_ref 1.049
_refine_ls_hydrogen_treatment constr
_refine_ls_matrix_type full
_refine_ls_number_parameters 733
_refine_ls_number_reflns 7450
_refine_ls_number_restraints 174
_refine_ls_restrained_S_all 1.043
_refine_ls_R_factor_all 0.0385
_refine_ls_R_factor_gt 0.0365
_refine_ls_shift/su_max 0.001
_refine_ls_shift/su_mean 0.000
_refine_ls_structure_factor_coef Fsqd
_refine_ls_weighting_details 'calc w=1/[\s^2^(Fo^2^)+(0.0421P)^2^+4.2924P] where P=(Fo^2^+2Fc^2^)/3'
_refine_ls_weighting_scheme calc
_refine_ls_wR_factor_gt 0.0923
_refine_ls_wR_factor_ref 0.0936
_reflns_number_gt 7042
_reflns_number_total 7450
_reflns_threshold_expression >2sigma(I)
_cod_data_source_file c3dt53295j2.cif
_cod_data_source_block khuong1c_Complex2c
_cod_depositor_comments
;
The following automatic conversions were performed:

'_symmetry_cell_setting' value 'Triclinic' changed to 'triclinic'
according to
/usr/data/users/saulius/crontab/automatic-downloads/rss-feeds/RSC/lib/dictionaries/cif_core.dic
dictionary named 'cif_core.dic' version 2.4.2 from 2011-04-26.

Automatic conversion script
Id: cif_fix_values 2281 2013-09-26 08:29:07Z andrius 

 Adding full bibliography for 7029582--7029586.cif.
;
_cod_original_cell_volume 2287.3(8)
_cod_database_code 7029585

loop_
_symmetry_equiv_pos_as_xyz
'x, y, z'
'-x, -y, -z'

loop_
_atom_site_label
_atom_site_type_symbol
_atom_site_fract_x
_atom_site_fract_y
_atom_site_fract_z
_atom_site_U_iso_or_equiv
_atom_site_adp_type
_atom_site_occupancy
_atom_site_symmetry_multiplicity
_atom_site_calc_flag
_atom_site_refinement_flags
_atom_site_disorder_assembly
_atom_site_disorder_group
Rh1 Rh 0.81346(2) 0.546214(18) 0.551194(15) 0.02453(8) Uani 1 1 d . . .
N1A N 0.7252(2) 0.4524(2) 0.65516(17) 0.0288(5) Uani 1 1 d . . .
N2A N 0.6663(2) 0.4786(2) 0.73825(17) 0.0287(5) Uani 1 1 d . . .
C3A C 0.6252(3) 0.3996(3) 0.7959(2) 0.0327(7) Uani 1 1 d . . .
H3A H 0.5828 0.3993 0.8564 0.039 Uiso 1 1 calc R . .
C4A C 0.6567(3) 0.3202(3) 0.7502(2) 0.0358(7) Uani 1 1 d . . .
H4A H 0.6402 0.2558 0.7726 0.043 Uiso 1 1 calc R . .
C5A C 0.7188(3) 0.3557(3) 0.6629(2) 0.0329(7) Uani 1 1 d . . .
H5A H 0.7514 0.3175 0.6163 0.040 Uiso 1 1 calc R . .
C1 C 0.6547(3) 0.5810(3) 0.7541(2) 0.0318(7) Uani 1 1 d . . .
H1A H 0.6130 0.5853 0.8173 0.038 Uiso 1 1 calc R . .
H1B H 0.6115 0.6445 0.7078 0.038 Uiso 1 1 calc R . .
N1A' N 0.9297(2) 0.5827(2) 0.76046(16) 0.0302(6) Uani 1 1 d . . .
N2A' N 0.9460(2) 0.5695(2) 0.67379(16) 0.0295(6) Uani 1 1 d . . .
N3A' N 0.8478(2) 0.5708(2) 0.66477(16) 0.0268(5) Uani 1 1 d . . .
C4A' C 0.7705(3) 0.5837(2) 0.7449(2) 0.0278(6) Uani 1 1 d . . .
C5A' C 0.8229(3) 0.5919(3) 0.8066(2) 0.0301(7) Uani 1 1 d . . .
H5A' H 0.7917 0.6019 0.8672 0.036 Uiso 1 1 calc R . .
C2 C 1.0246(3) 0.5852(3) 0.7944(2) 0.0394(8) Uani 1 1 d . . .
H2A H 1.0215 0.6610 0.7759 0.047 Uiso 1 1 calc R . .
H2B H 1.0978 0.5405 0.7653 0.047 Uiso 1 1 calc R . .
C3 C 1.0138(3) 0.5403(3) 0.9015(2) 0.0279(6) Uani 1 1 d . . .
C4 C 0.9638(3) 0.6126(3) 0.9578(2) 0.0334(7) Uani 1 1 d . . .
H4 H 0.9393 0.6889 0.9295 0.040 Uiso 1 1 calc R . .
C5 C 1.0504(3) 0.4272(3) 0.9433(2) 0.0320(7) Uani 1 1 d . . .
H5 H 1.0843 0.3778 0.9056 0.038 Uiso 1 1 calc R . .
C1B C 0.7746(3) 0.5225(2) 0.4531(2) 0.0280(6) Uani 1 1 d . . .
O1B O 0.7498(2) 0.50913(18) 0.39385(15) 0.0344(5) Uani 1 1 d . . .
C2B C 0.8909(3) 0.6329(3) 0.4585(2) 0.0288(6) Uani 1 1 d . . .
O2B O 0.9350(2) 0.68680(19) 0.40117(15) 0.0367(5) Uani 1 1 d . . .
B1 B 0.2000(3) 0.9489(3) 0.7321(2) 0.0202(6) Uani 1 1 d . . .
C11D C 0.2920(2) 0.9698(2) 0.77183(17) 0.0187(5) Uani 1 1 d . . .
C12D C 0.3634(2) 0.8869(2) 0.83729(18) 0.0204(5) Uani 1 1 d . . .
H12D H 0.3646 0.8149 0.8547 0.025 Uiso 1 1 calc R . .
C13D C 0.4325(2) 0.9084(2) 0.87715(18) 0.0217(6) Uani 1 1 d . A .
C14D C 0.4337(2) 1.0140(2) 0.85420(19) 0.0238(6) Uani 1 1 d . . .
H14D H 0.4791 1.0285 0.8817 0.029 Uiso 1 1 calc R . .
C15D C 0.3646(2) 1.0975(2) 0.78869(19) 0.0234(6) Uani 1 1 d . . .
C16D C 0.2966(2) 1.0756(2) 0.74791(18) 0.0214(6) Uani 1 1 d . . .
H16D H 0.2527 1.1332 0.7032 0.026 Uiso 1 1 calc R . .
C17D C 0.5072(2) 0.8138(2) 0.94567(18) 0.0266(6) Uani 1 1 d DU . .
C18D C 0.3626(3) 1.2137(3) 0.7596(2) 0.0310(7) Uani 1 1 d . . .
F171 F 0.5968(8) 0.7439(10) 0.9038(9) 0.053(3) Uani 0.40 1 d PDU A 1
F173 F 0.5461(7) 0.8526(8) 0.9944(7) 0.043(2) Uani 0.40 1 d PDU A 1
F172 F 0.4471(11) 0.7550(10) 1.0115(6) 0.035(2) Uani 0.40 1 d PDU A 1
F174 F 0.5670(7) 0.7249(8) 0.9115(7) 0.0388(19) Uani 0.45 1 d PDU A 2
F175 F 0.4493(9) 0.7759(9) 1.0290(5) 0.0270(17) Uani 0.45 1 d PDU A 2
F176 F 0.5860(6) 0.8347(8) 0.9686(7) 0.043(2) Uani 0.45 1 d PDU A 2
F177 F 0.5082(13) 0.7153(9) 0.9487(10) 0.041(3) Uiso 0.15 1 d PDU A 3
F178 F 0.4700(12) 0.8227(12) 1.0342(8) 0.044(3) Uiso 0.15 1 d PDU A 3
F179 F 0.6170(10) 0.8026(13) 0.9264(11) 0.042(3) Uiso 0.15 1 d PDU A 3
F181 F 0.3960(2) 1.24854(17) 0.66697(15) 0.0574(6) Uani 1 1 d . . .
F182 F 0.4282(3) 1.2264(2) 0.8034(2) 0.0814(10) Uani 1 1 d . . .
F183 F 0.2571(2) 1.28760(18) 0.77482(19) 0.0626(7) Uani 1 1 d . . .
C21D C 0.1848(2) 1.0251(2) 0.62153(18) 0.0203(5) Uani 1 1 d . . .
C22D C 0.2785(2) 1.0400(2) 0.55403(19) 0.0227(6) Uani 1 1 d . . .
H22D H 0.3495 1.0125 0.5738 0.027 Uiso 1 1 calc R . .
C23D C 0.2690(2) 1.0949(2) 0.45794(19) 0.0233(6) Uani 1 1 d . . .
C24D C 0.1643(2) 1.1378(2) 0.42588(19) 0.0228(6) Uani 1 1 d . . .
H24D H 0.1577 1.1736 0.3618 0.027 Uiso 1 1 calc R . .
C25D C 0.0701(2) 1.1260(2) 0.49201(19) 0.0216(6) Uani 1 1 d . . .
C26D C 0.0801(2) 1.0711(2) 0.58753(18) 0.0200(5) Uani 1 1 d . . .
H26D H 0.0151 1.0648 0.6302 0.024 Uiso 1 1 calc R . .
C27D C 0.3747(3) 1.1023(3) 0.3902(2) 0.0296(7) Uani 1 1 d . . .
C28D C -0.0448(3) 1.1751(2) 0.4600(2) 0.0258(6) Uani 1 1 d . . .
F271 F 0.42328(17) 1.15696(18) 0.41270(14) 0.0439(5) Uani 1 1 d . . .
F272 F 0.45556(16) 1.00211(17) 0.38932(14) 0.0419(5) Uani 1 1 d . . .
F273 F 0.35534(16) 1.15554(18) 0.30002(12) 0.0441(5) Uani 1 1 d . . .
F282 F -0.11654(15) 1.12488(15) 0.51550(12) 0.0344(4) Uani 1 1 d . . .
F281 F -0.09839(16) 1.28289(15) 0.45841(16) 0.0443(5) Uani 1 1 d . . .
F283 F -0.03684(17) 1.17107(19) 0.37137(13) 0.0446(5) Uani 1 1 d . . .
C31D C 0.2488(2) 0.8171(2) 0.73481(18) 0.0199(5) Uani 1 1 d . . .
C32D C 0.3107(2) 0.7783(2) 0.65451(19) 0.0224(6) Uani 1 1 d . . .
H32D H 0.3173 0.8297 0.5959 0.027 Uiso 1 1 calc R . .
C33D C 0.3625(2) 0.6656(2) 0.6598(2) 0.0241(6) Uani 1 1 d . . .
C34D C 0.3564(2) 0.5856(2) 0.7450(2) 0.0249(6) Uani 1 1 d . . .
H34D H 0.3912 0.5103 0.7482 0.030 Uiso 1 1 calc R . .
C35D C 0.2962(2) 0.6217(2) 0.82609(19) 0.0227(6) Uani 1 1 d . . .
C36D C 0.2423(2) 0.7344(2) 0.82014(19) 0.0211(6) Uani 1 1 d . . .
H36D H 0.2001 0.7559 0.8751 0.025 Uiso 1 1 calc R . .
C37D C 0.4304(3) 0.6320(3) 0.5708(2) 0.0324(7) Uani 1 1 d . . .
C38D C 0.3005(3) 0.5371(2) 0.9208(2) 0.0281(6) Uani 1 1 d . . .
F371 F 0.36798(17) 0.67141(17) 0.50157(12) 0.0415(5) Uani 1 1 d . . .
F372 F 0.4785(2) 0.52119(16) 0.58648(14) 0.0487(5) Uani 1 1 d . . .
F373 F 0.51765(17) 0.6682(2) 0.53609(14) 0.0487(5) Uani 1 1 d . . .
F381 F 0.31339(18) 0.43780(15) 0.91593(13) 0.0403(5) Uani 1 1 d . . .
F382 F 0.39016(17) 0.51890(17) 0.96062(13) 0.0410(5) Uani 1 1 d . . .
F383 F 0.20759(16) 0.56716(15) 0.98485(12) 0.0360(4) Uani 1 1 d . . .
C41D C 0.0741(2) 0.9878(2) 0.79839(17) 0.0198(5) Uani 1 1 d . . .
C42D C -0.0081(2) 0.9426(2) 0.81229(19) 0.0235(6) Uani 1 1 d . . .
H42D H 0.0119 0.8815 0.7898 0.028 Uiso 1 1 calc R . .
C43D C -0.1189(2) 0.9858(2) 0.8586(2) 0.0257(6) Uani 1 1 d . . .
C44D C -0.1532(2) 1.0770(2) 0.8935(2) 0.0268(6) Uani 1 1 d . . .
H44D H -0.2272 1.1058 0.9248 0.032 Uiso 1 1 calc R . .
C45D C -0.0733(2) 1.1232(2) 0.88009(18) 0.0231(6) Uani 1 1 d . . .
C46D C 0.0380(2) 1.0792(2) 0.83455(18) 0.0215(6) Uani 1 1 d . . .
H46D H 0.0901 1.1116 0.8279 0.026 Uiso 1 1 calc R . .
C47D C -0.2056(3) 0.9362(3) 0.8735(3) 0.0381(8) Uani 1 1 d . . .
C48D C -0.1056(3) 1.2256(3) 0.9100(2) 0.0296(6) Uani 1 1 d . . .
F471 F -0.2198(2) 0.8723(2) 0.96372(16) 0.0567(6) Uani 1 1 d . . .
F472 F -0.30964(18) 1.01315(19) 0.8591(3) 0.0775(9) Uani 1 1 d . . .
F473 F -0.17767(16) 0.86940(17) 0.81730(14) 0.0406(5) Uani 1 1 d . . .
F481 F -0.21302(15) 1.25808(17) 0.95610(13) 0.0383(4) Uani 1 1 d . . .
F482 F -0.03697(16) 1.21248(16) 0.96844(13) 0.0376(4) Uani 1 1 d . . .
F483 F -0.09909(18) 1.31299(15) 0.83531(13) 0.0411(5) Uani 1 1 d . . .

loop_
_atom_site_aniso_label
_atom_site_aniso_U_11
_atom_site_aniso_U_22
_atom_site_aniso_U_33
_atom_site_aniso_U_23
_atom_site_aniso_U_13
_atom_site_aniso_U_12
Rh1 0.02749(14) 0.02633(13) 0.01834(12) -0.00235(9) -0.00732(9) -0.00922(10)
N1A 0.0292(14) 0.0324(13) 0.0230(12) -0.0034(10) -0.0075(10) -0.0109(12)
N2A 0.0255(13) 0.0331(13) 0.0247(12) -0.0021(11) -0.0068(10) -0.0110(12)
C3A 0.0247(16) 0.0395(17) 0.0278(15) 0.0028(13) -0.0091(13) -0.0125(14)
C4A 0.0336(18) 0.0333(17) 0.0388(17) 0.0037(14) -0.0152(14) -0.0155(15)
C5A 0.0350(18) 0.0315(16) 0.0331(16) -0.0021(13) -0.0148(14) -0.0123(14)
C1 0.0279(17) 0.0339(16) 0.0305(15) -0.0088(13) -0.0067(13) -0.0070(14)
N1A' 0.0361(15) 0.0390(14) 0.0176(11) -0.0004(10) -0.0068(10) -0.0199(13)
N2A' 0.0353(15) 0.0366(14) 0.0181(11) -0.0029(10) -0.0059(10) -0.0172(12)
N3A' 0.0298(14) 0.0299(13) 0.0211(11) -0.0033(10) -0.0080(10) -0.0117(11)
C4A' 0.0302(17) 0.0263(14) 0.0225(14) -0.0032(12) -0.0060(12) -0.0079(13)
C5A' 0.0348(17) 0.0332(16) 0.0191(13) -0.0031(12) -0.0041(12) -0.0127(14)
C2 0.046(2) 0.061(2) 0.0224(15) -0.0026(15) -0.0087(14) -0.0345(19)
C3 0.0288(16) 0.0380(16) 0.0209(13) -0.0035(12) -0.0072(12) -0.0175(14)
C4 0.0419(19) 0.0273(15) 0.0286(15) -0.0008(13) -0.0117(14) -0.0121(15)
C5 0.0338(18) 0.0360(17) 0.0288(15) -0.0130(13) -0.0054(13) -0.0114(15)
C1B 0.0318(17) 0.0231(14) 0.0259(15) -0.0039(12) -0.0068(13) -0.0079(13)
O1B 0.0449(14) 0.0311(11) 0.0285(11) -0.0063(9) -0.0148(10) -0.0108(11)
C2B 0.0313(17) 0.0302(15) 0.0240(14) -0.0081(13) -0.0075(13) -0.0077(14)
O2B 0.0427(14) 0.0351(12) 0.0299(11) -0.0030(10) -0.0036(10) -0.0180(11)
B1 0.0182(15) 0.0243(15) 0.0175(14) -0.0036(12) -0.0040(12) -0.0082(13)
C11D 0.0150(13) 0.0244(13) 0.0140(11) -0.0052(10) 0.0009(10) -0.0066(11)
C12D 0.0184(14) 0.0235(13) 0.0171(12) -0.0040(11) 0.0004(10) -0.0088(12)
C13D 0.0185(14) 0.0282(14) 0.0156(12) -0.0031(11) -0.0008(10) -0.0093(12)
C14D 0.0214(15) 0.0333(15) 0.0203(13) -0.0072(12) -0.0019(11) -0.0139(13)
C15D 0.0247(15) 0.0270(14) 0.0188(13) -0.0054(11) 0.0012(11) -0.0132(13)
C16D 0.0177(14) 0.0239(13) 0.0174(12) -0.0029(11) -0.0018(10) -0.0058(12)
C17D 0.0250(15) 0.0356(15) 0.0210(13) -0.0005(12) -0.0071(11) -0.0163(13)
C18D 0.0345(18) 0.0307(16) 0.0299(15) -0.0051(13) -0.0069(13) -0.0150(15)
F171 0.026(5) 0.060(5) 0.026(3) 0.000(3) -0.004(3) 0.017(4)
F173 0.054(5) 0.038(4) 0.049(4) 0.002(3) -0.041(4) -0.017(4)
F172 0.031(3) 0.042(5) 0.029(4) 0.014(3) -0.016(3) -0.023(3)
F174 0.028(4) 0.044(3) 0.021(3) -0.010(3) -0.005(3) 0.010(3)
F175 0.026(3) 0.038(4) 0.012(2) 0.002(2) -0.003(2) -0.014(2)
F176 0.027(4) 0.041(4) 0.062(5) 0.007(3) -0.028(3) -0.017(3)
F181 0.0850(18) 0.0360(11) 0.0399(11) -0.0012(9) 0.0108(11) -0.0315(12)
F182 0.129(2) 0.0486(13) 0.101(2) 0.0153(13) -0.0790(19) -0.0545(16)
F183 0.0553(15) 0.0318(11) 0.0862(17) -0.0225(12) 0.0178(13) -0.0152(11)
C21D 0.0195(14) 0.0231(13) 0.0182(12) -0.0067(11) -0.0022(10) -0.0072(12)
C22D 0.0177(14) 0.0274(14) 0.0206(13) -0.0047(11) -0.0041(11) -0.0068(12)
C23D 0.0209(15) 0.0267(14) 0.0190(13) -0.0060(11) 0.0005(11) -0.0081(12)
C24D 0.0247(15) 0.0235(13) 0.0165(12) -0.0017(11) -0.0057(11) -0.0069(12)
C25D 0.0208(15) 0.0217(13) 0.0225(13) -0.0050(11) -0.0061(11) -0.0068(12)
C26D 0.0185(14) 0.0223(13) 0.0183(12) -0.0054(11) -0.0011(10) -0.0078(12)
C27D 0.0244(16) 0.0362(16) 0.0198(14) -0.0009(12) -0.0026(12) -0.0095(14)
C28D 0.0247(16) 0.0276(15) 0.0229(14) -0.0026(12) -0.0074(12) -0.0089(13)
F271 0.0387(11) 0.0608(13) 0.0384(10) -0.0096(9) 0.0034(8) -0.0328(11)
F272 0.0242(10) 0.0438(11) 0.0387(10) -0.0094(9) 0.0070(8) -0.0041(9)
F273 0.0290(10) 0.0641(13) 0.0190(8) 0.0038(9) 0.0000(7) -0.0130(10)
F282 0.0267(9) 0.0405(10) 0.0353(9) 0.0037(8) -0.0115(8) -0.0187(8)
F281 0.0278(10) 0.0259(9) 0.0727(14) -0.0059(9) -0.0198(10) -0.0026(8)
F283 0.0339(11) 0.0753(14) 0.0258(9) -0.0103(9) -0.0124(8) -0.0190(11)
C31D 0.0138(13) 0.0264(14) 0.0204(13) -0.0076(11) -0.0039(10) -0.0064(11)
C32D 0.0196(14) 0.0287(14) 0.0186(12) -0.0048(11) -0.0059(11) -0.0081(12)
C33D 0.0179(14) 0.0327(15) 0.0244(14) -0.0135(12) -0.0052(11) -0.0059(12)
C34D 0.0207(15) 0.0252(14) 0.0303(15) -0.0109(12) -0.0077(12) -0.0048(12)
C35D 0.0185(14) 0.0272(14) 0.0248(14) -0.0078(12) -0.0054(11) -0.0086(12)
C36D 0.0173(14) 0.0288(14) 0.0197(13) -0.0088(11) -0.0030(10) -0.0089(12)
C37D 0.0302(17) 0.0374(17) 0.0292(15) -0.0141(14) -0.0063(13) -0.0068(15)
C38D 0.0294(16) 0.0258(14) 0.0298(15) -0.0072(12) -0.0044(13) -0.0111(13)
F371 0.0397(11) 0.0546(12) 0.0266(9) -0.0201(9) -0.0114(8) -0.0028(10)
F372 0.0589(14) 0.0385(11) 0.0356(10) -0.0209(9) -0.0097(10) 0.0042(10)
F373 0.0329(11) 0.0769(15) 0.0429(11) -0.0342(11) 0.0121(9) -0.0228(11)
F381 0.0550(13) 0.0241(9) 0.0399(10) -0.0048(8) -0.0102(9) -0.0140(9)
F382 0.0399(11) 0.0479(11) 0.0332(10) 0.0049(8) -0.0195(8) -0.0186(9)
F383 0.0382(11) 0.0332(9) 0.0274(9) -0.0034(8) 0.0039(8) -0.0140(9)
C41D 0.0182(14) 0.0237(13) 0.0138(12) -0.0025(10) -0.0041(10) -0.0053(12)
C42D 0.0223(15) 0.0224(13) 0.0230(13) -0.0042(11) -0.0049(11) -0.0064(12)
C43D 0.0191(15) 0.0257(14) 0.0262(14) -0.0022(12) -0.0030(11) -0.0070(12)
C44D 0.0170(14) 0.0304(15) 0.0217(13) -0.0037(12) 0.0007(11) -0.0033(13)
C45D 0.0228(15) 0.0257(14) 0.0166(12) -0.0048(11) -0.0053(11) -0.0045(12)
C46D 0.0191(14) 0.0265(14) 0.0168(12) -0.0051(11) -0.0030(10) -0.0069(12)
C47D 0.0210(16) 0.0305(16) 0.056(2) -0.0105(16) 0.0000(15) -0.0078(14)
C48D 0.0247(16) 0.0361(16) 0.0265(14) -0.0137(13) -0.0045(12) -0.0053(14)
F471 0.0621(15) 0.0624(14) 0.0509(13) -0.0170(11) 0.0205(11) -0.0441(13)
F472 0.0199(11) 0.0445(13) 0.165(3) -0.0250(16) -0.0214(14) -0.0076(10)
F473 0.0350(11) 0.0481(11) 0.0464(11) -0.0094(9) -0.0084(9) -0.0234(10)
F481 0.0238(10) 0.0508(11) 0.0387(10) -0.0294(9) 0.0003(8) -0.0015(9)
F482 0.0306(10) 0.0468(11) 0.0397(10) -0.0233(9) -0.0120(8) -0.0048(9)
F483 0.0515(12) 0.0271(9) 0.0354(10) -0.0094(8) -0.0042(9) -0.0069(9)

loop_
_atom_type_symbol
_atom_type_description
_atom_type_scat_dispersion_real
_atom_type_scat_dispersion_imag
_atom_type_scat_source
C C 0.0033 0.0016 'International Tables Vol C Tables 4.2.6.8 and 6.1.1.4'
H H 0.0000 0.0000 'International Tables Vol C Tables 4.2.6.8 and 6.1.1.4'
B B 0.0013 0.0007 'International Tables Vol C Tables 4.2.6.8 and 6.1.1.4'
N N 0.0061 0.0033 'International Tables Vol C Tables 4.2.6.8 and 6.1.1.4'
F F 0.0171 0.0103 'International Tables Vol C Tables 4.2.6.8 and 6.1.1.4'
Rh Rh -1.1178 0.9187 'International Tables Vol C Tables 4.2.6.8 and 6.1.1.4'
O O 0.0106 0.0060 'International Tables Vol C Tables 4.2.6.8 and 6.1.1.4'

loop_
_geom_angle_atom_site_label_1
_geom_angle_atom_site_label_2
_geom_angle_atom_site_label_3
_geom_angle
_geom_angle_site_symmetry_1
_geom_angle_site_symmetry_3
C1B Rh1 C2B 88.50(13) . .
C1B Rh1 N3A' 176.58(12) . .
C2B Rh1 N3A' 94.58(11) . .
C1B Rh1 N1A 91.99(11) . .
C2B Rh1 N1A 178.93(12) . .
N3A' Rh1 N1A 84.91(10) . .
C5A N1A N2A 105.4(2) . .
C5A N1A Rh1 131.7(2) . .
N2A N1A Rh1 122.72(19) . .
C3A N2A N1A 110.5(3) . .
C3A N2A C1 129.1(3) . .
N1A N2A C1 120.3(2) . .
N2A C3A C4A 108.0(3) . .
N2A C3A H3A 126.0 . .
C4A C3A H3A 126.0 . .
C3A C4A C5A 105.4(3) . .
C3A C4A H4A 127.3 . .
C5A C4A H4A 127.3 . .
N1A C5A C4A 110.7(3) . .
N1A C5A H5A 124.7 . .
C4A C5A H5A 124.7 . .
N2A C1 C4A' 110.1(3) . .
N2A C1 H1A 109.6 . .
C4A' C1 H1A 109.6 . .
N2A C1 H1B 109.6 . .
C4A' C1 H1B 109.6 . .
H1A C1 H1B 108.2 . .
N2A' N1A' C5A' 111.8(2) . .
N2A' N1A' C2 119.8(3) . .
C5A' N1A' C2 128.3(3) . .
N3A' N2A' N1A' 105.4(2) . .
N2A' N3A' C4A' 110.5(2) . .
N2A' N3A' Rh1 126.7(2) . .
C4A' N3A' Rh1 122.66(19) . .
N3A' C4A' C5A' 107.2(3) . .
N3A' C4A' C1 120.5(3) . .
C5A' C4A' C1 132.2(3) . .
N1A' C5A' C4A' 105.0(3) . .
N1A' C5A' H5A' 127.5 . .
C4A' C5A' H5A' 127.5 . .
N1A' C2 C3 109.7(2) . .
N1A' C2 H2A 109.7 . .
C3 C2 H2A 109.7 . .
N1A' C2 H2B 109.7 . .
C3 C2 H2B 109.7 . .
H2A C2 H2B 108.2 . .
C4 C3 C5 119.8(3) . .
C4 C3 C2 119.8(3) . .
C5 C3 C2 120.3(3) . .
C3 C4 C5 120.7(3) . 2_767
C3 C4 H4 119.6 . .
C5 C4 H4 119.6 2_767 .
C3 C5 C4 119.5(3) . 2_767
C3 C5 H5 120.3 . .
C4 C5 H5 120.3 2_767 .
O1B C1B Rh1 179.2(3) . .
O2B C2B Rh1 178.0(3) . .
C31D B1 C41D 112.6(2) . .
C31D B1 C21D 108.9(2) . .
C41D B1 C21D 107.5(2) . .
C31D B1 C11D 108.6(2) . .
C41D B1 C11D 108.4(2) . .
C21D B1 C11D 110.8(2) . .
C12D C11D C16D 115.3(2) . .
C12D C11D B1 123.0(2) . .
C16D C11D B1 121.5(2) . .
C13D C12D C11D 122.4(2) . .
C13D C12D H12D 118.8 . .
C11D C12D H12D 118.8 . .
C14D C13D C12D 121.3(2) . .
C14D C13D C17D 120.3(2) . .
C12D C13D C17D 118.5(2) . .
C13D C14D C15D 117.5(2) . .
C13D C14D H14D 121.3 . .
C15D C14D H14D 121.3 . .
C14D C15D C16D 121.2(3) . .
C14D C15D C18D 120.4(3) . .
C16D C15D C18D 118.4(3) . .
C15D C16D C11D 122.3(2) . .
C15D C16D H16D 118.8 . .
C11D C16D H16D 118.8 . .
F171 C17D F178 135.0(9) . .
F171 C17D F179 50.4(7) . .
F178 C17D F179 106.8(6) . .
F171 C17D F175 120.6(8) . .
F178 C17D F175 36.5(6) . .
F179 C17D F175 127.9(8) . .
F171 C17D F174 22.7(6) . .
F178 C17D F174 131.5(8) . .
F179 C17D F174 72.5(6) . .
F175 C17D F174 104.6(5) . .
F171 C17D F176 84.7(6) . .
F178 C17D F176 74.0(6) . .
F179 C17D F176 35.9(6) . .
F175 C17D F176 104.9(5) . .
F174 C17D F176 104.9(5) . .
F171 C17D F177 58.9(7) . .
F178 C17D F177 105.6(6) . .
F179 C17D F177 105.2(6) . .
F175 C17D F177 71.3(6) . .
F174 C17D F177 36.8(6) . .
F176 C17D F177 128.4(7) . .
F171 C17D F172 107.7(6) . .
F178 C17D F172 56.8(7) . .
F179 C17D F172 134.1(9) . .
F175 C17D F172 20.2(5) . .
F174 C17D F172 88.2(7) . .
F176 C17D F172 121.4(6) . .
F177 C17D F172 52.6(7) . .
F171 C17D F173 108.3(5) . .
F178 C17D F173 51.8(7) . .
F179 C17D F173 60.5(7) . .
F175 C17D F173 86.5(5) . .
F174 C17D F173 126.4(6) . .
F176 C17D F173 24.7(5) . .
F177 C17D F173 137.1(8) . .
F172 C17D F173 106.0(5) . .
F171 C17D C13D 113.4(6) . .
F178 C17D C13D 111.6(7) . .
F179 C17D C13D 114.9(7) . .
F175 C17D C13D 114.0(6) . .
F174 C17D C13D 111.9(5) . .
F176 C17D C13D 115.6(5) . .
F177 C17D C13D 112.1(6) . .
F172 C17D C13D 110.8(6) . .
F173 C17D C13D 110.3(5) . .
F182 C18D F181 106.4(3) . .
F182 C18D F183 107.2(3) . .
F181 C18D F183 104.1(3) . .
F182 C18D C15D 113.8(3) . .
F181 C18D C15D 112.4(3) . .
F183 C18D C15D 112.3(3) . .
C26D C21D C22D 115.9(2) . .
C26D C21D B1 122.2(2) . .
C22D C21D B1 121.7(2) . .
C23D C22D C21D 122.2(2) . .
C23D C22D H22D 118.9 . .
C21D C22D H22D 118.9 . .
C24D C23D C22D 120.6(3) . .
C24D C23D C27D 120.9(2) . .
C22D C23D C27D 118.5(2) . .
C25D C24D C23D 118.0(2) . .
C25D C24D H24D 121.0 . .
C23D C24D H24D 121.0 . .
C24D C25D C26D 121.1(2) . .
C24D C25D C28D 119.2(2) . .
C26D C25D C28D 119.8(2) . .
C25D C26D C21D 122.1(3) . .
C25D C26D H26D 118.9 . .
C21D C26D H26D 118.9 . .
F272 C27D F273 106.8(2) . .
F272 C27D F271 105.9(2) . .
F273 C27D F271 106.0(2) . .
F272 C27D C23D 112.1(2) . .
F273 C27D C23D 113.1(2) . .
F271 C27D C23D 112.4(3) . .
F282 C28D F283 106.5(2) . .
F282 C28D F281 106.2(2) . .
F283 C28D F281 105.9(2) . .
F282 C28D C25D 113.5(2) . .
F283 C28D C25D 112.2(3) . .
F281 C28D C25D 112.0(2) . .
C36D C31D C32D 115.3(2) . .
C36D C31D B1 121.8(2) . .
C32D C31D B1 122.5(2) . .
C33D C32D C31D 122.1(3) . .
C33D C32D H32D 118.9 . .
C31D C32D H32D 118.9 . .
C34D C33D C32D 121.5(3) . .
C34D C33D C37D 120.2(3) . .
C32D C33D C37D 118.2(3) . .
C33D C34D C35D 117.7(3) . .
C33D C34D H34D 121.2 . .
C35D C34D H34D 121.2 . .
C36D C35D C34D 120.7(3) . .
C36D C35D C38D 120.5(3) . .
C34D C35D C38D 118.6(3) . .
C35D C36D C31D 122.7(3) . .
C35D C36D H36D 118.7 . .
C31D C36D H36D 118.7 . .
F371 C37D F373 106.8(3) . .
F371 C37D F372 107.4(2) . .
F373 C37D F372 105.5(3) . .
F371 C37D C33D 112.9(3) . .
F373 C37D C33D 111.6(3) . .
F372 C37D C33D 112.1(3) . .
F383 C38D F381 106.8(2) . .
F383 C38D F382 105.4(2) . .
F381 C38D F382 105.9(2) . .
F383 C38D C35D 113.6(2) . .
F381 C38D C35D 113.3(2) . .
F382 C38D C35D 111.2(2) . .
C42D C41D C46D 115.7(3) . .
C42D C41D B1 123.1(2) . .
C46D C41D B1 120.8(2) . .
C43D C42D C41D 122.2(3) . .
C43D C42D H42D 118.9 . .
C41D C42D H42D 118.9 . .
C42D C43D C44D 121.2(3) . .
C42D C43D C47D 121.6(3) . .
C44D C43D C47D 117.2(3) . .
C45D C44D C43D 117.5(3) . .
C45D C44D H44D 121.3 . .
C43D C44D H44D 121.3 . .
C44D C45D C46D 121.3(3) . .
C44D C45D C48D 120.6(3) . .
C46D C45D C48D 118.0(3) . .
C45D C46D C41D 122.2(3) . .
C45D C46D H46D 118.9 . .
C41D C46D H46D 118.9 . .
F472 C47D F473 107.3(3) . .
F472 C47D F471 105.4(3) . .
F473 C47D F471 105.3(3) . .
F472 C47D C43D 112.6(3) . .
F473 C47D C43D 113.5(3) . .
F471 C47D C43D 112.2(3) . .
F481 C48D F482 106.4(2) . .
F481 C48D F483 106.1(2) . .
F482 C48D F483 105.9(2) . .
F481 C48D C45D 112.9(3) . .
F482 C48D C45D 112.6(2) . .
F483 C48D C45D 112.4(2) . .

loop_
_geom_bond_atom_site_label_1
_geom_bond_atom_site_label_2
_geom_bond_distance
_geom_bond_site_symmetry_2
Rh1 C1B 1.868(3) .
Rh1 C2B 1.868(3) .
Rh1 N3A' 2.066(2) .
Rh1 N1A 2.077(3) .
N1A C5A 1.338(4) .
N1A N2A 1.363(4) .
N2A C3A 1.346(4) .
N2A C1 1.457(4) .
C3A C4A 1.362(5) .
C3A H3A 0.9300 .
C4A C5A 1.390(5) .
C4A H4A 0.9300 .
C5A H5A 0.9300 .
C1 C4A' 1.494(4) .
C1 H1A 0.9700 .
C1 H1B 0.9700 .
N1A' N2A' 1.338(3) .
N1A' C5A' 1.348(4) .
N1A' C2 1.485(4) .
N2A' N3A' 1.319(3) .
N3A' C4A' 1.358(4) .
C4A' C5A' 1.362(4) .
C5A' H5A' 0.9300 .
C2 C3 1.508(4) .
C2 H2A 0.9700 .
C2 H2B 0.9700 .
C3 C4 1.376(5) .
C3 C5 1.379(4) .
C4 C5 1.391(4) 2_767
C4 H4 0.9300 .
C5 C4 1.391(4) 2_767
C5 H5 0.9300 .
C1B O1B 1.132(4) .
C2B O2B 1.128(4) .
B1 C31D 1.641(4) .
B1 C41D 1.644(4) .
B1 C21D 1.647(4) .
B1 C11D 1.649(4) .
C11D C12D 1.400(4) .
C11D C16D 1.401(4) .
C12D C13D 1.390(4) .
C12D H12D 0.9300 .
C13D C14D 1.383(4) .
C13D C17D 1.499(4) .
C14D C15D 1.387(4) .
C14D H14D 0.9300 .
C15D C16D 1.390(4) .
C15D C18D 1.499(4) .
C16D H16D 0.9300 .
C17D F171 1.325(8) .
C17D F178 1.326(10) .
C17D F179 1.330(11) .
C17D F175 1.334(7) .
C17D F174 1.339(7) .
C17D F176 1.338(7) .
C17D F177 1.342(10) .
C17D F172 1.344(8) .
C17D F173 1.349(8) .
C18D F182 1.318(4) .
C18D F181 1.325(4) .
C18D F183 1.332(4) .
C21D C26D 1.397(4) .
C21D C22D 1.397(4) .
C22D C23D 1.396(4) .
C22D H22D 0.9300 .
C23D C24D 1.387(4) .
C23D C27D 1.493(4) .
C24D C25D 1.384(4) .
C24D H24D 0.9300 .
C25D C26D 1.390(4) .
C25D C28D 1.497(4) .
C26D H26D 0.9300 .
C27D F272 1.335(4) .
C27D F273 1.340(3) .
C27D F271 1.345(4) .
C28D F282 1.332(3) .
C28D F283 1.339(3) .
C28D F281 1.342(4) .
C31D C36D 1.401(4) .
C31D C32D 1.403(4) .
C32D C33D 1.390(4) .
C32D H32D 0.9300 .
C33D C34D 1.379(4) .
C33D C37D 1.500(4) .
C34D C35D 1.393(4) .
C34D H34D 0.9300 .
C35D C36D 1.389(4) .
C35D C38D 1.494(4) .
C36D H36D 0.9300 .
C37D F371 1.325(4) .
C37D F373 1.339(4) .
C37D F372 1.342(4) .
C38D F383 1.336(4) .
C38D F381 1.337(3) .
C38D F382 1.354(3) .
C41D C42D 1.394(4) .
C41D C46D 1.400(4) .
C42D C43D 1.390(4) .
C42D H42D 0.9300 .
C43D C44D 1.390(4) .
C43D C47D 1.488(4) .
C44D C45D 1.378(4) .
C44D H44D 0.9300 .
C45D C46D 1.392(4) .
C45D C48D 1.493(4) .
C46D H46D 0.9300 .
C47D F472 1.336(4) .
C47D F473 1.347(4) .
C47D F471 1.352(4) .
C48D F481 1.339(4) .
C48D F482 1.346(3) .
C48D F483 1.347(4) .

loop_
_geom_torsion_atom_site_label_1
_geom_torsion_atom_site_label_2
_geom_torsion_atom_site_label_3
_geom_torsion_atom_site_label_4
_geom_torsion
_geom_torsion_site_symmetry_4
C1B Rh1 N1A C5A 42.3(3) .
C2B Rh1 N1A C5A 159(6) .
N3A' Rh1 N1A C5A -139.1(3) .
C1B Rh1 N1A N2A -143.7(2) .
C2B Rh1 N1A N2A -27(6) .
N3A' Rh1 N1A N2A 34.8(2) .
C5A N1A N2A C3A 0.4(3) .
Rh1 N1A N2A C3A -174.95(19) .
C5A N1A N2A C1 -179.4(3) .
Rh1 N1A N2A C1 5.3(3) .
N1A N2A C3A C4A -0.4(3) .
C1 N2A C3A C4A 179.3(3) .
N2A C3A C4A C5A 0.3(3) .
N2A N1A C5A C4A -0.2(3) .
Rh1 N1A C5A C4A 174.5(2) .
C3A C4A C5A N1A 0.0(4) .
C3A N2A C1 C4A' 123.1(3) .
N1A N2A C1 C4A' -57.2(3) .
C5A' N1A' N2A' N3A' 0.2(3) .
C2 N1A' N2A' N3A' -180.0(3) .
N1A' N2A' N3A' C4A' -0.6(3) .
N1A' N2A' N3A' Rh1 -176.46(18) .
C1B Rh1 N3A' N2A' 163.5(18) .
C2B Rh1 N3A' N2A' -42.3(3) .
N1A Rh1 N3A' N2A' 138.6(2) .
C1B Rh1 N3A' C4A' -12(2) .
C2B Rh1 N3A' C4A' 142.2(2) .
N1A Rh1 N3A' C4A' -36.8(2) .
N2A' N3A' C4A' C5A' 0.7(3) .
Rh1 N3A' C4A' C5A' 176.78(19) .
N2A' N3A' C4A' C1 -176.4(3) .
Rh1 N3A' C4A' C1 -0.3(4) .
N2A C1 C4A' N3A' 54.7(4) .
N2A C1 C4A' C5A' -121.5(4) .
N2A' N1A' C5A' C4A' 0.2(3) .
C2 N1A' C5A' C4A' -179.6(3) .
N3A' C4A' C5A' N1A' -0.5(3) .
C1 C4A' C5A' N1A' 176.1(3) .
N2A' N1A' C2 C3 -150.0(3) .
C5A' N1A' C2 C3 29.8(5) .
N1A' C2 C3 C4 -98.4(3) .
N1A' C2 C3 C5 79.5(4) .
C5 C3 C4 C5 0.0(5) 2_767
C2 C3 C4 C5 177.8(3) 2_767
C4 C3 C5 C4 0.0(5) 2_767
C2 C3 C5 C4 -177.8(3) 2_767
C2B Rh1 C1B O1B -100(20) .
N3A' Rh1 C1B O1B 55(20) .
N1A Rh1 C1B O1B 79(20) .
C1B Rh1 C2B O2B 46(8) .
N3A' Rh1 C2B O2B -132(8) .
N1A Rh1 C2B O2B -71(11) .
C31D B1 C11D C12D -28.2(3) .
C41D B1 C11D C12D 94.4(3) .
C21D B1 C11D C12D -147.8(3) .
C31D B1 C11D C16D 157.3(2) .
C41D B1 C11D C16D -80.1(3) .
C21D B1 C11D C16D 37.7(3) .
C16D C11D C12D C13D 1.1(4) .
B1 C11D C12D C13D -173.7(2) .
C11D C12D C13D C14D 0.4(4) .
C11D C12D C13D C17D -179.2(2) .
C12D C13D C14D C15D -1.0(4) .
C17D C13D C14D C15D 178.6(3) .
C13D C14D C15D C16D 0.1(4) .
C13D C14D C15D C18D -179.3(3) .
C14D C15D C16D C11D 1.4(4) .
C18D C15D C16D C11D -179.1(3) .
C12D C11D C16D C15D -2.0(4) .
B1 C11D C16D C15D 172.9(2) .
C14D C13D C17D F171 -106.3(6) .
C12D C13D C17D F171 73.3(6) .
C14D C13D C17D F178 71.1(8) .
C12D C13D C17D F178 -109.3(7) .
C14D C13D C17D F179 -50.7(8) .
C12D C13D C17D F179 128.9(7) .
C14D C13D C17D F175 110.8(4) .
C12D C13D C17D F175 -69.6(5) .
C14D C13D C17D F174 -130.8(5) .
C12D C13D C17D F174 48.8(5) .
C14D C13D C17D F176 -10.8(5) .
C12D C13D C17D F176 168.7(4) .
C14D C13D C17D F177 -170.7(7) .
C12D C13D C17D F177 8.9(8) .
C14D C13D C17D F172 132.4(5) .
C12D C13D C17D F172 -48.0(5) .
C14D C13D C17D F173 15.4(5) .
C12D C13D C17D F173 -165.0(4) .
C14D C15D C18D F182 -1.6(4) .
C16D C15D C18D F182 178.9(3) .
C14D C15D C18D F181 119.5(3) .
C16D C15D C18D F181 -60.0(4) .
C14D C15D C18D F183 -123.6(3) .
C16D C15D C18D F183 56.9(4) .
C31D B1 C21D C26D 95.5(3) .
C41D B1 C21D C26D -26.8(3) .
C11D B1 C21D C26D -145.1(3) .
C31D B1 C21D C22D -79.1(3) .
C41D B1 C21D C22D 158.6(2) .
C11D B1 C21D C22D 40.3(3) .
C26D C21D C22D C23D -1.6(4) .
B1 C21D C22D C23D 173.3(3) .
C21D C22D C23D C24D 0.5(4) .
C21D C22D C23D C27D -177.2(3) .
C22D C23D C24D C25D 0.9(4) .
C27D C23D C24D C25D 178.5(3) .
C23D C24D C25D C26D -1.0(4) .
C23D C24D C25D C28D 177.8(3) .
C24D C25D C26D C21D -0.2(4) .
C28D C25D C26D C21D -179.0(3) .
C22D C21D C26D C25D 1.5(4) .
B1 C21D C26D C25D -173.4(2) .
C24D C23D C27D F272 -119.3(3) .
C22D C23D C27D F272 58.4(4) .
C24D C23D C27D F273 1.6(4) .
C22D C23D C27D F273 179.3(3) .
C24D C23D C27D F271 121.6(3) .
C22D C23D C27D F271 -60.7(4) .
C24D C25D C28D F282 155.1(3) .
C26D C25D C28D F282 -26.0(4) .
C24D C25D C28D F283 34.3(4) .
C26D C25D C28D F283 -146.9(3) .
C24D C25D C28D F281 -84.7(3) .
C26D C25D C28D F281 94.2(3) .
C41D B1 C31D C36D -43.8(3) .
C21D B1 C31D C36D -163.0(2) .
C11D B1 C31D C36D 76.3(3) .
C41D B1 C31D C32D 143.3(2) .
C21D B1 C31D C32D 24.1(3) .
C11D B1 C31D C32D -96.6(3) .
C36D C31D C32D C33D -0.5(4) .
B1 C31D C32D C33D 172.8(2) .
C31D C32D C33D C34D -0.6(4) .
C31D C32D C33D C37D -177.8(2) .
C32D C33D C34D C35D 0.1(4) .
C37D C33D C34D C35D 177.3(3) .
C33D C34D C35D C36D 1.5(4) .
C33D C34D C35D C38D -172.6(2) .
C34D C35D C36D C31D -2.6(4) .
C38D C35D C36D C31D 171.4(2) .
C32D C31D C36D C35D 2.1(4) .
B1 C31D C36D C35D -171.3(2) .
C34D C33D C37D F371 122.3(3) .
C32D C33D C37D F371 -60.4(4) .
C34D C33D C37D F373 -117.4(3) .
C32D C33D C37D F373 59.9(3) .
C34D C33D C37D F372 0.8(4) .
C32D C33D C37D F372 178.1(2) .
C36D C35D C38D F383 33.7(4) .
C34D C35D C38D F383 -152.2(2) .
C36D C35D C38D F381 155.8(3) .
C34D C35D C38D F381 -30.1(4) .
C36D C35D C38D F382 -85.1(3) .
C34D C35D C38D F382 89.0(3) .
C31D B1 C41D C42D -32.6(3) .
C21D B1 C41D C42D 87.4(3) .
C11D B1 C41D C42D -152.8(2) .
C31D B1 C41D C46D 155.7(2) .
C21D B1 C41D C46D -84.4(3) .
C11D B1 C41D C46D 35.5(3) .
C46D C41D C42D C43D 0.3(4) .
B1 C41D C42D C43D -171.8(2) .
C41D C42D C43D C44D 0.1(4) .
C41D C42D C43D C47D -179.6(3) .
C42D C43D C44D C45D 0.3(4) .
C47D C43D C44D C45D 179.9(3) .
C43D C44D C45D C46D -0.9(4) .
C43D C44D C45D C48D 176.1(2) .
C44D C45D C46D C41D 1.3(4) .
C48D C45D C46D C41D -175.8(2) .
C42D C41D C46D C45D -1.0(4) .
B1 C41D C46D C45D 171.4(2) .
C42D C43D C47D F472 -139.2(3) .
C44D C43D C47D F472 41.2(4) .
C42D C43D C47D F473 -17.0(4) .
C44D C43D C47D F473 163.3(3) .
C42D C43D C47D F471 102.2(3) .
C44D C43D C47D F471 -77.5(3) .
C44D C45D C48D F481 5.2(4) .
C46D C45D C48D F481 -177.7(2) .
C44D C45D C48D F482 125.8(3) .
C46D C45D C48D F482 -57.1(3) .
C44D C45D C48D F483 -114.8(3) .
C46D C45D C48D F483 62.3(3) .
